data_7161196
loop_
_publ_author_name
'Bhedi, Dharmveer'
'Thirumoorthi, Ramalingam'

_publ_section_title
;
 Temperature-Directed in situ Generation of Fluorobenzyl Radicals:
 Utilization for the Complete Fluorobenzylation of Tri-, and
 Tetramethylbenzenes
;
_journal_name_full 'Organic &amp; Biomolecular Chemistry'
_journal_paper_doi 10.1039/D5OB01908G
_journal_year 2026
_chemical_formula_moiety 'C30 H27 F3'
_chemical_formula_sum 'C30 H27 F3'
_chemical_formula_weight 444.51
_space_group_crystal_system monoclinic
_space_group_IT_number 14
_space_group_name_Hall '-P 2ybc'
_space_group_name_H-M_alt 'P 1 21/c 1'
_atom_sites_solution_hydrogens geom
_audit_creation_method SHELXL-2016/4
_audit_update_record
;
2025-11-13 deposited with the CCDC.	2026-06-04 downloaded from the CCDC.
;
_cell_angle_alpha 90
_cell_angle_beta 117.205(7)
_cell_angle_gamma 90
_cell_formula_units_Z 4
_cell_length_a 14.2539(7)
_cell_length_b 12.1767(11)
_cell_length_c 14.9909(9)
_cell_measurement_reflns_used 5276
_cell_measurement_temperature 100(2)
_cell_measurement_theta_max 51.8540
_cell_measurement_theta_min 3.4580
_cell_volume 2314.1(3)
_computing_cell_refinement 'CrysAlisPro 1.171.43.108a (Rigaku OD, 2024)'
_computing_data_collection 'CrysAlisPro 1.171.43.108a (Rigaku OD, 2024)'
_computing_data_reduction 'CrysAlisPro 1.171.43.108a (Rigaku OD, 2024)'
_computing_structure_refinement 'SHELXL-2016/4 (Sheldrick, 2016)'
_computing_structure_solution 'SHELXT 2014/4 (Sheldrick, 2014)'
_diffrn_ambient_temperature 100(2)
_diffrn_measured_fraction_theta_full 0.980
_diffrn_measured_fraction_theta_max 0.980
_diffrn_measurement_device_type 'XtaLAB Synergy, Dualflex, HyPix'
_diffrn_radiation_type CuK\a
_diffrn_radiation_wavelength 1.54184
_diffrn_reflns_av_R_equivalents 0.0410
_diffrn_reflns_av_unetI/netI 0.0375
_diffrn_reflns_Laue_measured_fraction_full 0.980
_diffrn_reflns_Laue_measured_fraction_max 0.980
_diffrn_reflns_limit_h_max 14
_diffrn_reflns_limit_h_min -13
_diffrn_reflns_limit_k_max 12
_diffrn_reflns_limit_k_min -11
_diffrn_reflns_limit_l_max 15
_diffrn_reflns_limit_l_min -15
_diffrn_reflns_number 7861
_diffrn_reflns_point_group_measured_fraction_full 0.980
_diffrn_reflns_point_group_measured_fraction_max 0.980
_diffrn_reflns_theta_full 51.920
_diffrn_reflns_theta_max 51.920
_diffrn_reflns_theta_min 3.486
_diffrn_source 'micro-focus sealed X-ray tube'
_exptl_absorpt_coefficient_mu 0.727
_exptl_absorpt_correction_T_max 0.951
_exptl_absorpt_correction_T_min 0.924
_exptl_absorpt_correction_type multi-scan
_exptl_absorpt_process_details
;
CrysAlisPro 1.171.43.108a (Rigaku Oxford Diffraction, 2024)
Empirical absorption correction using spherical harmonics,
implemented in SCALE3 ABSPACK scaling algorithm.
;
_exptl_crystal_colour Colorless
_exptl_crystal_density_diffrn 1.276
_exptl_crystal_description Block
_exptl_crystal_F_000 936
_exptl_crystal_size_max 0.110
_exptl_crystal_size_mid 0.100
_exptl_crystal_size_min 0.070
_refine_diff_density_max 0.371
_refine_diff_density_min -0.265
_refine_diff_density_rms 0.055
_refine_ls_extinction_coef 0.0005(2)
_refine_ls_extinction_expression Fc^*^=kFc[1+0.001xFc^2^\l^3^/sin(2\q)]^-1/4^
_refine_ls_extinction_method 'SHELXL-2016/4 (Sheldrick 2016)'
_refine_ls_goodness_of_fit_ref 1.046
_refine_ls_hydrogen_treatment constr
_refine_ls_matrix_type full
_refine_ls_number_parameters 302
_refine_ls_number_reflns 2533
_refine_ls_number_restraints 0
_refine_ls_restrained_S_all 1.046
_refine_ls_R_factor_all 0.0523
_refine_ls_R_factor_gt 0.0474
_refine_ls_shift/su_max 0.002
_refine_ls_shift/su_mean 0.000
_refine_ls_structure_factor_coef Fsqd
_refine_ls_weighting_details 'w=1/[\s^2^(Fo^2^)+(0.0838P)^2^+0.9935P] where P=(Fo^2^+2Fc^2^)/3'
_refine_ls_weighting_scheme calc
_refine_ls_wR_factor_gt 0.1288
_refine_ls_wR_factor_ref 0.1340
_reflns_Friedel_coverage 0.000
_reflns_number_gt 2231
_reflns_number_total 2533
_reflns_threshold_expression 'I > 2\s(I)'
_cod_data_source_file d5ob01908g2.cif
_cod_data_source_block 3aa
_cod_original_sg_symbol_H-M 'P 21/c'
_cod_database_code 7161196
_shelx_shelxl_version_number 2016/4
_shelx_space_group_comment
;
The symmetry employed for this shelxl refinement is uniquely defined
by the following loop, which should always be used as a source of
symmetry information in preference to the above space-group names.
They are only intended as comments.
;
_shelx_estimated_absorpt_t_min 0.924
_shelx_estimated_absorpt_t_max 0.951

loop_
_space_group_symop_operation_xyz
'x, y, z'
'-x, y+1/2, -z+1/2'
'-x, -y, -z'
'x, -y-1/2, z-1/2'

loop_
_atom_site_label
_atom_site_type_symbol
_atom_site_fract_x
_atom_site_fract_y
_atom_site_fract_z
_atom_site_U_iso_or_equiv
_atom_site_adp_type
_atom_site_occupancy
_atom_site_site_symmetry_order
_atom_site_calc_flag
_atom_site_refinement_flags_posn
_atom_site_refinement_flags_adp
_atom_site_refinement_flags_occupancy
_atom_site_disorder_assembly
_atom_site_disorder_group
C1 C 0.72011(17) 0.85654(18) 0.02667(16) 0.0217(6) Uani 1 1 d . . . . .
C2 C 0.76800(18) 0.95791(19) 0.06454(17) 0.0229(6) Uani 1 1 d . . . . .
C3 C 0.71218(17) 1.05538(18) 0.02626(17) 0.0208(6) Uani 1 1 d . . . . .
C4 C 0.60821(18) 1.05167(18) -0.05120(17) 0.0204(6) Uani 1 1 d . . . . .
C5 C 0.55804(17) 0.95058(18) -0.08260(16) 0.0190(6) Uani 1 1 d . . . . .
C6 C 0.61339(17) 0.85210(18) -0.04540(16) 0.0208(6) Uani 1 1 d . . . . .
C7 C 0.78422(18) 0.75195(19) 0.06414(18) 0.0260(6) Uani 1 1 d . . . . .
H7A H 0.857190 0.766838 0.075674 0.031 Uiso 1 1 calc R U . . .
H7B H 0.754118 0.695577 0.010843 0.031 Uiso 1 1 calc R U . . .
C8 C 0.78859(16) 0.70516(18) 0.15981(16) 0.0199(6) Uani 1 1 d . . . . .
C9 C 0.84319(17) 0.60832(19) 0.20046(17) 0.0211(6) Uani 1 1 d . . . . .
C10 C 0.84857(18) 0.5586(2) 0.28454(18) 0.0268(7) Uani 1 1 d . . . . .
H10 H 0.885479 0.491267 0.307951 0.032 Uiso 1 1 calc R U . . .
C11 C 0.79926(18) 0.6082(2) 0.33460(18) 0.0293(7) Uani 1 1 d . . . . .
H11 H 0.802100 0.575509 0.393328 0.035 Uiso 1 1 calc R U . . .
C12 C 0.74554(18) 0.7061(2) 0.29853(18) 0.0286(7) Uani 1 1 d . . . . .
H12 H 0.712175 0.741228 0.333083 0.034 Uiso 1 1 calc R U . . .
C13 C 0.74044(17) 0.75287(19) 0.21215(17) 0.0237(6) Uani 1 1 d . . . . .
H13 H 0.702771 0.819653 0.188130 0.028 Uiso 1 1 calc R U . . .
C14 C 0.88086(19) 0.9640(2) 0.14616(19) 0.0345(7) Uani 1 1 d . . . . .
H14A H 0.922713 1.008191 0.122735 0.052 Uiso 1 1 calc R U . . .
H14B H 0.910411 0.889760 0.162488 0.052 Uiso 1 1 calc R U . . .
H14C H 0.882518 0.998007 0.206121 0.052 Uiso 1 1 calc R U . . .
C15 C 0.76220(18) 1.16426(19) 0.07331(18) 0.0252(6) Uani 1 1 d . . . . .
H15A H 0.705159 1.218257 0.059029 0.030 Uiso 1 1 calc R U . . .
H15B H 0.800361 1.154447 0.146964 0.030 Uiso 1 1 calc R U . . .
C16 C 0.83784(17) 1.21202(18) 0.03876(17) 0.0229(6) Uani 1 1 d . . . . .
C17 C 0.91917(18) 1.28064(19) 0.10114(18) 0.0260(6) Uani 1 1 d . . . . .
C18 C 0.98674(19) 1.3321(2) 0.0734(2) 0.0327(7) Uani 1 1 d . . . . .
H18 H 1.041266 1.378206 0.119268 0.039 Uiso 1 1 calc R U . . .
C19 C 0.9745(2) 1.3161(2) -0.0222(2) 0.0353(7) Uani 1 1 d . . . . .
H19 H 1.019679 1.352570 -0.043568 0.042 Uiso 1 1 calc R U . . .
C20 C 0.8957(2) 1.2465(2) -0.0875(2) 0.0336(7) Uani 1 1 d . . . . .
H20 H 0.887665 1.234056 -0.153211 0.040 Uiso 1 1 calc R U . . .
C21 C 0.82910(19) 1.1955(2) -0.05628(19) 0.0291(7) Uani 1 1 d . . . . .
H21 H 0.775769 1.147716 -0.101269 0.035 Uiso 1 1 calc R U . . .
C22 C 0.55103(18) 1.15654(19) -0.09983(18) 0.0266(6) Uani 1 1 d . . . . .
H22A H 0.510176 1.181856 -0.066045 0.040 Uiso 1 1 calc R U . . .
H22B H 0.503333 1.142833 -0.170795 0.040 Uiso 1 1 calc R U . . .
H22C H 0.602495 1.212945 -0.094206 0.040 Uiso 1 1 calc R U . . .
C23 C 0.44179(18) 0.94910(19) -0.15640(18) 0.0231(6) Uani 1 1 d . . . . .
H23A H 0.410064 0.881993 -0.144303 0.028 Uiso 1 1 calc R U . . .
H23B H 0.407676 1.012992 -0.142314 0.028 Uiso 1 1 calc R U . . .
C24 C 0.41619(18) 0.95204(17) -0.26577(17) 0.0222(6) Uani 1 1 d . . . . .
C25 C 0.48992(19) 0.94250(18) -0.30154(18) 0.0249(6) Uani 1 1 d . . . . .
H25 H 0.562340 0.934888 -0.254992 0.030 Uiso 1 1 calc R U . . .
C26 C 0.4611(2) 0.94374(18) -0.40327(19) 0.0304(7) Uani 1 1 d . . . . .
H26 H 0.513418 0.937311 -0.425558 0.036 Uiso 1 1 calc R U . . .
C27 C 0.3553(2) 0.95443(19) -0.47278(19) 0.0334(7) Uani 1 1 d . . . . .
H27 H 0.335078 0.954553 -0.542591 0.040 Uiso 1 1 calc R U . . .
C28 C 0.2802(2) 0.96481(19) -0.43959(19) 0.0342(7) Uani 1 1 d . . . . .
H28 H 0.207789 0.972561 -0.486037 0.041 Uiso 1 1 calc R U . . .
C29 C 0.31162(18) 0.96380(19) -0.33868(19) 0.0263(6) Uani 1 1 d . . . . .
C30 C 0.55905(19) 0.74284(19) -0.08312(19) 0.0288(7) Uani 1 1 d . . . . .
H30A H 0.505438 0.732178 -0.060128 0.043 Uiso 1 1 calc R U . . .
H30B H 0.611180 0.683566 -0.057069 0.043 Uiso 1 1 calc R U . . .
H30C H 0.525321 0.742021 -0.156602 0.043 Uiso 1 1 calc R U . . .
F1 F 0.89419(10) 0.56032(10) 0.15242(10) 0.0309(4) Uani 1 1 d . . . . .
F2 F 0.93039(11) 1.29812(12) 0.19548(10) 0.0407(5) Uani 1 1 d . . . . .
F3 F 0.23761(10) 0.97448(12) -0.30555(11) 0.0393(5) Uani 1 1 d . . . . .

loop_
_atom_site_aniso_label
_atom_site_aniso_U_11
_atom_site_aniso_U_22
_atom_site_aniso_U_33
_atom_site_aniso_U_23
_atom_site_aniso_U_13
_atom_site_aniso_U_12
C1 0.0191(14) 0.0245(15) 0.0192(13) 0.0042(11) 0.0068(11) 0.0044(11)
C2 0.0163(14) 0.0297(15) 0.0215(14) 0.0027(11) 0.0075(11) 0.0020(11)
C3 0.0159(14) 0.0249(14) 0.0193(13) -0.0003(10) 0.0063(11) -0.0014(10)
C4 0.0194(14) 0.0214(14) 0.0201(14) 0.0007(10) 0.0087(11) 0.0025(10)
C5 0.0145(13) 0.0235(14) 0.0168(13) 0.0003(10) 0.0051(11) -0.0001(10)
C6 0.0217(14) 0.0193(14) 0.0217(13) 0.0000(11) 0.0102(11) -0.0006(11)
C7 0.0223(14) 0.0264(14) 0.0268(14) 0.0035(11) 0.0091(11) 0.0070(11)
C8 0.0102(12) 0.0224(14) 0.0198(13) -0.0023(11) 0.0005(11) -0.0016(10)
C9 0.0123(12) 0.0235(13) 0.0236(14) -0.0032(12) 0.0048(11) 0.0007(11)
C10 0.0179(14) 0.0284(14) 0.0269(15) 0.0070(12) 0.0039(12) 0.0020(11)
C11 0.0224(14) 0.0365(16) 0.0264(14) 0.0066(13) 0.0089(12) -0.0017(12)
C12 0.0242(14) 0.0321(16) 0.0304(16) 0.0004(12) 0.0133(12) 0.0019(12)
C13 0.0153(13) 0.0245(14) 0.0249(14) 0.0029(11) 0.0037(11) 0.0026(10)
C14 0.0195(15) 0.0440(17) 0.0292(15) 0.0069(12) 0.0016(12) 0.0009(12)
C15 0.0202(13) 0.0263(14) 0.0251(14) -0.0028(11) 0.0069(11) -0.0023(11)
C16 0.0190(14) 0.0198(13) 0.0253(14) 0.0018(11) 0.0061(11) 0.0020(11)
C17 0.0211(14) 0.0276(14) 0.0246(15) 0.0003(12) 0.0064(12) 0.0009(12)
C18 0.0180(14) 0.0330(15) 0.0411(18) 0.0007(13) 0.0085(13) -0.0026(12)
C19 0.0299(16) 0.0289(15) 0.055(2) 0.0079(14) 0.0258(14) 0.0043(12)
C20 0.0410(17) 0.0296(16) 0.0362(16) 0.0022(13) 0.0230(14) 0.0055(13)
C21 0.0258(14) 0.0278(14) 0.0313(16) -0.0017(12) 0.0109(12) -0.0006(11)
C22 0.0219(14) 0.0242(14) 0.0287(14) 0.0013(11) 0.0071(12) 0.0021(11)
C23 0.0137(13) 0.0236(14) 0.0247(14) 0.0001(10) 0.0023(11) 0.0009(10)
C24 0.0181(14) 0.0153(13) 0.0241(14) -0.0012(10) 0.0018(12) -0.0022(10)
C25 0.0195(14) 0.0212(14) 0.0260(15) 0.0005(10) 0.0035(12) 0.0017(10)
C26 0.0425(18) 0.0191(14) 0.0298(17) 0.0001(11) 0.0167(14) -0.0016(11)
C27 0.0472(19) 0.0200(15) 0.0197(15) -0.0005(11) 0.0037(14) -0.0063(12)
C28 0.0287(16) 0.0252(15) 0.0274(17) 0.0005(11) -0.0057(13) -0.0034(11)
C29 0.0189(15) 0.0230(14) 0.0287(16) -0.0027(11) 0.0038(13) -0.0029(11)
C30 0.0269(14) 0.0248(15) 0.0331(16) 0.0000(11) 0.0123(12) -0.0008(11)
F1 0.0281(8) 0.0315(8) 0.0295(8) 0.0050(6) 0.0100(7) 0.0132(6)
F2 0.0332(9) 0.0502(10) 0.0304(9) -0.0105(7) 0.0073(7) -0.0195(7)
F3 0.0151(8) 0.0470(10) 0.0420(10) -0.0049(7) 0.0012(7) -0.0014(6)

loop_
_atom_type_symbol
_atom_type_description
_atom_type_scat_dispersion_real
_atom_type_scat_dispersion_imag
_atom_type_scat_source
C C 0.0181 0.0091 'International Tables Vol C Tables 4.2.6.8 and 6.1.1.4'
H H 0.0000 0.0000 'International Tables Vol C Tables 4.2.6.8 and 6.1.1.4'
F F 0.0727 0.0534 'International Tables Vol C Tables 4.2.6.8 and 6.1.1.4'

loop_
_geom_angle_atom_site_label_1
_geom_angle_atom_site_label_2
_geom_angle_atom_site_label_3
_geom_angle
_geom_angle_site_symmetry_1
_geom_angle_site_symmetry_3
_geom_angle_publ_flag
C2 C1 C6 120.05(19) . . ?
C2 C1 C7 119.39(19) . . ?
C6 C1 C7 120.6(2) . . ?
C3 C2 C1 120.1(2) . . ?
C3 C2 C14 119.0(2) . . ?
C1 C2 C14 120.8(2) . . ?
C2 C3 C4 120.0(2) . . ?
C2 C3 C15 119.5(2) . . ?
C4 C3 C15 120.41(19) . . ?
C5 C4 C3 119.5(2) . . ?
C5 C4 C22 120.2(2) . . ?
C3 C4 C22 120.28(19) . . ?
C4 C5 C6 120.8(2) . . ?
C4 C5 C23 118.59(19) . . ?
C6 C5 C23 120.57(19) . . ?
C5 C6 C1 119.09(19) . . ?
C5 C6 C30 120.3(2) . . ?
C1 C6 C30 120.6(2) . . ?
C1 C7 C8 114.98(19) . . ?
C1 C7 H7A 108.5 . . ?
C8 C7 H7A 108.5 . . ?
C1 C7 H7B 108.5 . . ?
C8 C7 H7B 108.5 . . ?
H7A C7 H7B 107.5 . . ?
C13 C8 C9 115.5(2) . . ?
C13 C8 C7 124.1(2) . . ?
C9 C8 C7 120.4(2) . . ?
F1 C9 C10 118.5(2) . . ?
F1 C9 C8 117.2(2) . . ?
C10 C9 C8 124.3(2) . . ?
C9 C10 C11 118.6(2) . . ?
C9 C10 H10 120.7 . . ?
C11 C10 H10 120.7 . . ?
C10 C11 C12 119.5(2) . . ?
C10 C11 H11 120.3 . . ?
C12 C11 H11 120.3 . . ?
C13 C12 C11 120.1(2) . . ?
C13 C12 H12 119.9 . . ?
C11 C12 H12 119.9 . . ?
C8 C13 C12 122.0(2) . . ?
C8 C13 H13 119.0 . . ?
C12 C13 H13 119.0 . . ?
C2 C14 H14A 109.5 . . ?
C2 C14 H14B 109.5 . . ?
H14A C14 H14B 109.5 . . ?
C2 C14 H14C 109.5 . . ?
H14A C14 H14C 109.5 . . ?
H14B C14 H14C 109.5 . . ?
C16 C15 C3 115.75(19) . . ?
C16 C15 H15A 108.3 . . ?
C3 C15 H15A 108.3 . . ?
C16 C15 H15B 108.3 . . ?
C3 C15 H15B 108.3 . . ?
H15A C15 H15B 107.4 . . ?
C21 C16 C17 115.8(2) . . ?
C21 C16 C15 123.6(2) . . ?
C17 C16 C15 120.6(2) . . ?
C18 C17 F2 118.6(2) . . ?
C18 C17 C16 124.1(2) . . ?
F2 C17 C16 117.3(2) . . ?
C17 C18 C19 118.8(2) . . ?
C17 C18 H18 120.6 . . ?
C19 C18 H18 120.6 . . ?
C18 C19 C20 119.8(2) . . ?
C18 C19 H19 120.1 . . ?
C20 C19 H19 120.1 . . ?
C21 C20 C19 119.6(2) . . ?
C21 C20 H20 120.2 . . ?
C19 C20 H20 120.2 . . ?
C20 C21 C16 122.0(2) . . ?
C20 C21 H21 119.0 . . ?
C16 C21 H21 119.0 . . ?
C4 C22 H22A 109.5 . . ?
C4 C22 H22B 109.5 . . ?
H22A C22 H22B 109.5 . . ?
C4 C22 H22C 109.5 . . ?
H22A C22 H22C 109.5 . . ?
H22B C22 H22C 109.5 . . ?
C24 C23 C5 115.71(19) . . ?
C24 C23 H23A 108.4 . . ?
C5 C23 H23A 108.4 . . ?
C24 C23 H23B 108.4 . . ?
C5 C23 H23B 108.4 . . ?
H23A C23 H23B 107.4 . . ?
C25 C24 C29 115.6(2) . . ?
C25 C24 C23 124.7(2) . . ?
C29 C24 C23 119.7(2) . . ?
C24 C25 C26 121.9(2) . . ?
C24 C25 H25 119.0 . . ?
C26 C25 H25 119.0 . . ?
C25 C26 C27 120.0(2) . . ?
C25 C26 H26 120.0 . . ?
C27 C26 H26 120.0 . . ?
C28 C27 C26 119.5(2) . . ?
C28 C27 H27 120.2 . . ?
C26 C27 H27 120.2 . . ?
C29 C28 C27 118.9(2) . . ?
C29 C28 H28 120.5 . . ?
C27 C28 H28 120.5 . . ?
F3 C29 C28 119.1(2) . . ?
F3 C29 C24 116.9(2) . . ?
C28 C29 C24 124.0(2) . . ?
C6 C30 H30A 109.5 . . ?
C6 C30 H30B 109.5 . . ?
H30A C30 H30B 109.5 . . ?
C6 C30 H30C 109.5 . . ?
H30A C30 H30C 109.5 . . ?
H30B C30 H30C 109.5 . . ?

loop_
_geom_bond_atom_site_label_1
_geom_bond_atom_site_label_2
_geom_bond_distance
_geom_bond_site_symmetry_2
_geom_bond_publ_flag
C1 C2 1.399(3) . ?
C1 C6 1.408(3) . ?
C1 C7 1.518(3) . ?
C2 C3 1.398(3) . ?
C2 C14 1.514(3) . ?
C3 C4 1.405(3) . ?
C3 C15 1.518(3) . ?
C4 C5 1.393(3) . ?
C4 C22 1.511(3) . ?
C5 C6 1.403(3) . ?
C5 C23 1.515(3) . ?
C6 C30 1.513(3) . ?
C7 C8 1.518(3) . ?
C7 H7A 0.9900 . ?
C7 H7B 0.9900 . ?
C8 C13 1.385(3) . ?
C8 C9 1.391(3) . ?
C9 F1 1.366(3) . ?
C9 C10 1.369(3) . ?
C10 C11 1.380(3) . ?
C10 H10 0.9500 . ?
C11 C12 1.386(3) . ?
C11 H11 0.9500 . ?
C12 C13 1.386(3) . ?
C12 H12 0.9500 . ?
C13 H13 0.9500 . ?
C14 H14A 0.9800 . ?
C14 H14B 0.9800 . ?
C14 H14C 0.9800 . ?
C15 C16 1.510(3) . ?
C15 H15A 0.9900 . ?
C15 H15B 0.9900 . ?
C16 C21 1.387(3) . ?
C16 C17 1.388(3) . ?
C17 C18 1.364(3) . ?
C17 F2 1.365(3) . ?
C18 C19 1.377(4) . ?
C18 H18 0.9500 . ?
C19 C20 1.390(4) . ?
C19 H19 0.9500 . ?
C20 C21 1.383(3) . ?
C20 H20 0.9500 . ?
C21 H21 0.9500 . ?
C22 H22A 0.9800 . ?
C22 H22B 0.9800 . ?
C22 H22C 0.9800 . ?
C23 C24 1.508(3) . ?
C23 H23A 0.9900 . ?
C23 H23B 0.9900 . ?
C24 C25 1.386(3) . ?
C24 C29 1.395(3) . ?
C25 C26 1.386(3) . ?
C25 H25 0.9500 . ?
C26 C27 1.393(4) . ?
C26 H26 0.9500 . ?
C27 C28 1.377(4) . ?
C27 H27 0.9500 . ?
C28 C29 1.367(4) . ?
C28 H28 0.9500 . ?
C29 F3 1.362(3) . ?
C30 H30A 0.9800 . ?
C30 H30B 0.9800 . ?
C30 H30C 0.9800 . ?

loop_
_geom_torsion_atom_site_label_1
_geom_torsion_atom_site_label_2
_geom_torsion_atom_site_label_3
_geom_torsion_atom_site_label_4
_geom_torsion
_geom_torsion_site_symmetry_1
_geom_torsion_site_symmetry_2
_geom_torsion_site_symmetry_3
_geom_torsion_site_symmetry_4
_geom_torsion_publ_flag
C6 C1 C2 C3 -4.2(3) . . . . ?
C7 C1 C2 C3 175.9(2) . . . . ?
C6 C1 C2 C14 176.6(2) . . . . ?
C7 C1 C2 C14 -3.3(3) . . . . ?
C1 C2 C3 C4 -0.8(3) . . . . ?
C14 C2 C3 C4 178.5(2) . . . . ?
C1 C2 C3 C15 175.4(2) . . . . ?
C14 C2 C3 C15 -5.3(3) . . . . ?
C2 C3 C4 C5 6.2(3) . . . . ?
C15 C3 C4 C5 -170.0(2) . . . . ?
C2 C3 C4 C22 -174.1(2) . . . . ?
C15 C3 C4 C22 9.8(3) . . . . ?
C3 C4 C5 C6 -6.7(3) . . . . ?
C22 C4 C5 C6 173.5(2) . . . . ?
C3 C4 C5 C23 172.1(2) . . . . ?
C22 C4 C5 C23 -7.6(3) . . . . ?
C4 C5 C6 C1 1.8(3) . . . . ?
C23 C5 C6 C1 -177.0(2) . . . . ?
C4 C5 C6 C30 -177.6(2) . . . . ?
C23 C5 C6 C30 3.5(3) . . . . ?
C2 C1 C6 C5 3.7(3) . . . . ?
C7 C1 C6 C5 -176.4(2) . . . . ?
C2 C1 C6 C30 -176.9(2) . . . . ?
C7 C1 C6 C30 3.0(3) . . . . ?
C2 C1 C7 C8 85.6(3) . . . . ?
C6 C1 C7 C8 -94.4(3) . . . . ?
C1 C7 C8 C13 -1.1(3) . . . . ?
C1 C7 C8 C9 178.7(2) . . . . ?
C13 C8 C9 F1 -178.28(18) . . . . ?
C7 C8 C9 F1 1.9(3) . . . . ?
C13 C8 C9 C10 1.9(3) . . . . ?
C7 C8 C9 C10 -177.9(2) . . . . ?
F1 C9 C10 C11 178.48(19) . . . . ?
C8 C9 C10 C11 -1.7(4) . . . . ?
C9 C10 C11 C12 0.3(3) . . . . ?
C10 C11 C12 C13 0.8(3) . . . . ?
C9 C8 C13 C12 -0.8(3) . . . . ?
C7 C8 C13 C12 179.1(2) . . . . ?
C11 C12 C13 C8 -0.6(4) . . . . ?
C2 C3 C15 C16 82.1(3) . . . . ?
C4 C3 C15 C16 -101.7(3) . . . . ?
C3 C15 C16 C21 30.4(3) . . . . ?
C3 C15 C16 C17 -152.6(2) . . . . ?
C21 C16 C17 C18 1.3(4) . . . . ?
C15 C16 C17 C18 -175.9(2) . . . . ?
C21 C16 C17 F2 -179.62(19) . . . . ?
C15 C16 C17 F2 3.1(3) . . . . ?
F2 C17 C18 C19 -178.9(2) . . . . ?
C16 C17 C18 C19 0.2(4) . . . . ?
C17 C18 C19 C20 -1.4(4) . . . . ?
C18 C19 C20 C21 1.2(4) . . . . ?
C19 C20 C21 C16 0.4(4) . . . . ?
C17 C16 C21 C20 -1.6(3) . . . . ?
C15 C16 C21 C20 175.6(2) . . . . ?
C4 C5 C23 C24 87.9(3) . . . . ?
C6 C5 C23 C24 -93.3(3) . . . . ?
C5 C23 C24 C25 8.2(3) . . . . ?
C5 C23 C24 C29 -172.6(2) . . . . ?
C29 C24 C25 C26 -0.5(3) . . . . ?
C23 C24 C25 C26 178.7(2) . . . . ?
C24 C25 C26 C27 -0.2(3) . . . . ?
C25 C26 C27 C28 0.7(3) . . . . ?
C26 C27 C28 C29 -0.3(3) . . . . ?
C27 C28 C29 F3 179.7(2) . . . . ?
C27 C28 C29 C24 -0.4(4) . . . . ?
C25 C24 C29 F3 -179.34(19) . . . . ?
C23 C24 C29 F3 1.4(3) . . . . ?
C25 C24 C29 C28 0.8(3) . . . . ?
C23 C24 C29 C28 -178.4(2) . . . . ?
